data_7123801
loop_
_publ_author_name
'Liu, Bing-Cheng'
'Ge, Ning'
'Zhai, Yuan-Qi'
'Zhang, Tao'
'Ding, You-Song'
'Zheng, Yan-Zhen'

_publ_section_title
;
 Imido Ligand Significantly Enhances The Effective Energy Barrier of
 Dysprosium(III) Single-Molecule Magnets
;
_journal_name_full 'Chemical Communications'
_journal_paper_doi 10.1039/C9CC04687A
_journal_year 2019
_chemical_formula_moiety 'C45 H51 Cl2 Dy O4'
_chemical_formula_sum 'C45 H51 Cl2 Dy O4'
_chemical_formula_weight 889.26
_space_group_crystal_system monoclinic
_space_group_IT_number 15
_space_group_name_Hall '-C 2yc'
_space_group_name_H-M_alt 'C 1 2/c 1'
_symmetry_space_group_name_Hall '-C 2yc'
_symmetry_space_group_name_H-M 'C 1 2/c 1'
_atom_sites_solution_hydrogens geom
_atom_sites_solution_primary dual
_audit_creation_date 2018-06-27
_audit_creation_method
;
Olex2 1.2
(compiled 2017.08.10 svn.r3458 for OlexSys, GUI svn.r5381)
;
_audit_update_record
;
2018-12-19 deposited with the CCDC.    2019-07-09 downloaded from the CCDC.
;
_cell_angle_alpha 90
_cell_angle_beta 94.395(9)
_cell_angle_gamma 90
_cell_formula_units_Z 8
_cell_length_a 42.722(18)
_cell_length_b 8.732(4)
_cell_length_c 21.661(9)
_cell_measurement_reflns_used 9957
_cell_measurement_temperature 150
_cell_measurement_theta_max 27.566
_cell_measurement_theta_min 2.179
_cell_volume 8057(6)
_computing_cell_refinement 'SAINT v8.27A (Bruker, 2012)'
_computing_data_reduction 'SAINT v8.27A (Bruker, 2012)'
_computing_molecular_graphics 'Olex2 (Dolomanov et al., 2009)'
_computing_publication_material 'Olex2 (Dolomanov et al., 2009)'
_computing_structure_refinement 'ShelXL (Sheldrick, 2015)'
_computing_structure_solution 'ShelXT (Sheldrick, 2015)'
_diffrn_ambient_temperature 150
_diffrn_measured_fraction_theta_full 0.994
_diffrn_measured_fraction_theta_max 0.975
_diffrn_measurement_device_type 'CCD area detector'
_diffrn_measurement_method 'phi and omega scans'
_diffrn_radiation_monochromator graphite
_diffrn_radiation_type MoK\a
_diffrn_radiation_wavelength 0.71073
_diffrn_reflns_av_R_equivalents 0.0415
_diffrn_reflns_av_unetI/netI 0.0382
_diffrn_reflns_Laue_measured_fraction_full 0.994
_diffrn_reflns_Laue_measured_fraction_max 0.975
_diffrn_reflns_limit_h_max 55
_diffrn_reflns_limit_h_min -55
_diffrn_reflns_limit_k_max 11
_diffrn_reflns_limit_k_min -11
_diffrn_reflns_limit_l_max 28
_diffrn_reflns_limit_l_min -28
_diffrn_reflns_number 35943
_diffrn_reflns_point_group_measured_fraction_full 0.994
_diffrn_reflns_point_group_measured_fraction_max 0.975
_diffrn_reflns_theta_full 25.242
_diffrn_reflns_theta_max 27.803
_diffrn_reflns_theta_min 1.886
_exptl_absorpt_coefficient_mu 2.029
_exptl_absorpt_correction_type none
_exptl_crystal_colour colourless
_exptl_crystal_density_diffrn 1.466
_exptl_crystal_description block
_exptl_crystal_F_000 3624
_refine_diff_density_max 1.243
_refine_diff_density_min -1.088
_refine_diff_density_rms 0.105
_refine_ls_extinction_method none
_refine_ls_goodness_of_fit_ref 1.091
_refine_ls_hydrogen_treatment constr
_refine_ls_matrix_type full
_refine_ls_number_parameters 516
_refine_ls_number_reflns 9308
_refine_ls_number_restraints 60
_refine_ls_restrained_S_all 1.115
_refine_ls_R_factor_all 0.0537
_refine_ls_R_factor_gt 0.0378
_refine_ls_shift/su_max 0.002
_refine_ls_shift/su_mean 0.000
_refine_ls_structure_factor_coef Fsqd
_refine_ls_weighting_details 'w=1/[\s^2^(Fo^2^)+(0.0312P)^2^+30.0926P] where P=(Fo^2^+2Fc^2^)/3'
_refine_ls_weighting_scheme calc
_refine_ls_wR_factor_gt 0.0789
_refine_ls_wR_factor_ref 0.0843
_reflns_Friedel_coverage 0.000
_reflns_number_gt 7358
_reflns_number_total 9308
_reflns_threshold_expression 'I > 2\s(I)'
_cod_data_source_file c9cc04687a2.cif
_cod_data_source_block 1
_cod_database_code 7123801
_shelx_shelxl_version_number 2014/7
_shelx_space_group_comment
;
The symmetry employed for this shelxl refinement is uniquely defined
by the following loop, which should always be used as a source of
symmetry information in preference to the above space-group names.
They are only intended as comments.
;
_olex2_refinement_description
;
1. Fixed Uiso
 At 1.2 times of:
  All C(H) groups, All C(H,H) groups
 At 1.5 times of:
  All C(H,H,H) groups
2. Restrained distances
 O00G-C01F
 1.42 with sigma of 0.01
 O00G-C01D
 1.42 with sigma of 0.01
3. Rigid bond restraints
 O00G, C01D, C016, C01F
 with sigma for 1-2 distances of 0.01 and sigma for 1-3 distances of 0.01
 O005, C01A, C4, C01G
 with sigma for 1-2 distances of 0.01 and sigma for 1-3 distances of 0.01
4. Uiso/Uaniso restraints and constraints
O00G \\sim C01F \\sim C01D \\sim C016: within 2A with sigma of 0.01 and sigma
for terminal atoms of 0.02
O00G \\sim C01F \\sim C0AA \\sim C016 \\sim C01D: within 2A with sigma of 0.01
and sigma for terminal atoms of 0.02
O005 \\sim C01A \\sim C4 \\sim C01G: within 2A with sigma of 0.01 and sigma for
terminal atoms of 0.02
5. Others
 Sof(C1)=Sof(H1A)=Sof(H1B)=Sof(C2)=Sof(H2A)=Sof(H2B)=Sof(C3)=Sof(H3A)=Sof(H3B)=
 Sof(C6)=Sof(H6A)=Sof(H6B)=Sof(O2)=1-FVAR(1)
 Sof(O00G)=Sof(C016)=Sof(H01H)=Sof(H01I)=Sof(C01D)=Sof(H01M)=Sof(H01N)=
 Sof(C01F)=Sof(H01O)=Sof(H01P)=Sof(C0AA)=Sof(H0AA)=Sof(H0AB)=FVAR(1)
6.a Ternary CH refined with riding coordinates:
 C00C(H00C), C00P(H00P)
6.b Secondary CH2 refined with riding coordinates:
 C00K(H00D,H00E), C00O(H00F,H00G), C00W(H00K,H00M), C010(H01A,H01B), C012(H01C,
 H01D), C016(H01H,H01I), C01A(H01J,H01K), C01D(H01M,H01N), C01F(H01O,H01P),
 C01G(H01Q,H01R), C4(H4A,H4B), C0AA(H0AA,H0AB), C1(H1A,H1B), C2(H2A,H2B),
 C3(H3A,H3B), C6(H6A,H6B)
6.c Aromatic/amide H refined with riding coordinates:
 C00A(H00A), C00B(H00B), C00H(H00H), C00I(H00I), C00J(H00J), C00L(H00L),
 C00Q(H00Q), C00R(H00R), C00S(H00S), C00T(H00T), C00U(H00U), C00V(H00V),
 C00X(H00X), C00Y(H00Y), C00Z(H00Z), C011(H011), C014(H014), C015(H015),
 C017(H017), C018(H018), C019(H019), C01B(H01L)
6.d Idealised Me refined as rotating group:
 C013(H01E,H01F,H01G)
;
_olex2_submission_special_instructions 'No special instructions were received'

loop_
_space_group_symop_operation_xyz
'x, y, z'
'-x, y, -z+1/2'
'x+1/2, y+1/2, z'
'-x+1/2, y+1/2, -z+1/2'
'-x, -y, -z'
'x, -y, z-1/2'
'-x+1/2, -y+1/2, -z'
'x+1/2, -y+1/2, z-1/2'

loop_
_atom_site_label
_atom_site_type_symbol
_atom_site_fract_x
_atom_site_fract_y
_atom_site_fract_z
_atom_site_U_iso_or_equiv
_atom_site_adp_type
_atom_site_occupancy
_atom_site_site_symmetry_order
_atom_site_calc_flag
_atom_site_refinement_flags_posn
_atom_site_refinement_flags_adp
_atom_site_refinement_flags_occupancy
_atom_site_disorder_assembly
_atom_site_disorder_group
Dy01 Dy 0.37056(2) 0.62605(2) 0.49309(2) 0.01958(5) Uani 1 1 d . . . . .
Cl02 Cl 0.40948(2) 0.39602(11) 0.48969(5) 0.0318(2) Uani 1 1 d . . . . .
Cl03 Cl 0.33307(2) 0.86119(12) 0.46938(5) 0.0338(2) Uani 1 1 d . . . . .
O004 O 0.37281(5) 0.6543(3) 0.58908(11) 0.0190(5) Uani 1 1 d . . . . .
O005 O 0.32856(6) 0.4497(3) 0.47513(15) 0.0352(7) Uani 1 1 d . U . . .
O006 O 0.41295(6) 0.7959(3) 0.48675(15) 0.0346(7) Uani 1 1 d . . . . .
C007 C 0.37838(8) 0.7015(4) 0.64802(16) 0.0176(7) Uani 1 1 d . . . . .
C008 C 0.40596(8) 0.6536(4) 0.68450(16) 0.0185(7) Uani 1 1 d . . . . .
C009 C 0.35703(8) 0.8008(4) 0.67458(18) 0.0226(8) Uani 1 1 d . . . . .
C00A C 0.45638(8) 0.3948(5) 0.74667(18) 0.0263(8) Uani 1 1 d . . . . .
H00A H 0.4663 0.4839 0.7614 0.032 Uiso 1 1 calc R . . . .
C00B C 0.36311(9) 0.8488(5) 0.73574(19) 0.0317(9) Uani 1 1 d . . . . .
H00B H 0.3490 0.9148 0.7527 0.038 Uiso 1 1 calc R . . . .
C00C C 0.42928(8) 0.5466(4) 0.65615(17) 0.0194(7) Uani 1 1 d . . . . .
H00C H 0.4191 0.5141 0.6162 0.023 Uiso 1 1 calc R . . . .
C00D C 0.43595(8) 0.4000(4) 0.69320(19) 0.0251(8) Uani 1 1 d . . . . .
C00E C 0.29776(9) 0.7628(4) 0.6520(2) 0.0275(9) Uani 1 1 d . . . . .
C00F C 0.46039(8) 0.6207(5) 0.64170(17) 0.0278(8) Uani 1 1 d . . . . .
O00G O 0.36454(16) 0.5974(10) 0.3799(4) 0.0290(18) Uani 0.502(7) 1 d D U P A 1
C00H C 0.46211(9) 0.2570(5) 0.7783(2) 0.0345(10) Uani 1 1 d . . . . .
H00H H 0.4754 0.2551 0.8143 0.041 Uiso 1 1 calc R . . . .
C00I C 0.41048(9) 0.7045(5) 0.74545(18) 0.0264(8) Uani 1 1 d . . . . .
H00I H 0.4283 0.6721 0.7692 0.032 Uiso 1 1 calc R . . . .
C00J C 0.34451(10) 1.1229(5) 0.6201(2) 0.0362(9) Uani 1 1 d . . . . .
H00J H 0.3629 1.0819 0.6066 0.043 Uiso 1 1 calc R . . . .
C00K C 0.33004(11) 0.2908(5) 0.4545(2) 0.0418(11) Uani 1 1 d . . . . .
H00D H 0.3436 0.2817 0.4208 0.050 Uiso 1 1 calc R . . . .
H00E H 0.3381 0.2253 0.4882 0.050 Uiso 1 1 calc R . . . .
C00L C 0.27371(9) 0.7431(5) 0.6050(2) 0.0383(11) Uani 1 1 d . . . . .
H00L H 0.2761 0.7821 0.5657 0.046 Uiso 1 1 calc R . . . .
C00M C 0.32199(9) 1.0256(4) 0.64000(18) 0.0262(8) Uani 1 1 d . . . . .
C00N C 0.38962(10) 0.8011(5) 0.77237(19) 0.0349(10) Uani 1 1 d . . . . .
C00O C 0.44760(11) 1.0019(6) 0.5149(2) 0.0460(12) Uani 1 1 d . . . . .
H00F H 0.4475 1.1081 0.5018 0.055 Uiso 1 1 calc R . . . .
H00G H 0.4594 0.9935 0.5549 0.055 Uiso 1 1 calc R . . . .
C00P C 0.32702(8) 0.8514(4) 0.63691(18) 0.0233(8) Uani 1 1 d . . . . .
H00P H 0.3302 0.8281 0.5936 0.028 Uiso 1 1 calc R . . . .
C00Q C 0.24235(11) 0.6080(6) 0.6742(3) 0.0574(16) Uani 1 1 d . . . . .
H00Q H 0.2240 0.5567 0.6817 0.069 Uiso 1 1 calc R . . . .
C00R C 0.34047(12) 1.2813(5) 0.6197(2) 0.0402(11) Uani 1 1 d . . . . .
H00R H 0.3561 1.3448 0.6063 0.048 Uiso 1 1 calc R . . . .
C00S C 0.47966(11) 0.5378(7) 0.6039(2) 0.0501(14) Uani 1 1 d . . . . .
H00S H 0.4730 0.4432 0.5882 0.060 Uiso 1 1 calc R . . . .
C00T C 0.29339(10) 0.7034(6) 0.7095(2) 0.0425(11) Uani 1 1 d . . . . .
H00T H 0.3091 0.7148 0.7412 0.051 Uiso 1 1 calc R . . . .
C00U C 0.44807(13) 0.1239(6) 0.7562(3) 0.0599(16) Uani 1 1 d . . . . .
H00U H 0.4517 0.0323 0.7775 0.072 Uiso 1 1 calc R . . . .
C00V C 0.24628(11) 0.6659(5) 0.6163(3) 0.0516(15) Uani 1 1 d . . . . .
H00V H 0.2305 0.6535 0.5846 0.062 Uiso 1 1 calc R . . . .
C00W C 0.41465(11) 0.9431(5) 0.5180(3) 0.0524(15) Uani 1 1 d . . . . .
H00K H 0.4098 0.9316 0.5608 0.063 Uiso 1 1 calc R . . . .
H00M H 0.3997 1.0141 0.4977 0.063 Uiso 1 1 calc R . . . .
C00X C 0.42246(13) 0.2637(5) 0.6715(3) 0.0565(16) Uani 1 1 d . . . . .
H00X H 0.4090 0.2644 0.6356 0.068 Uiso 1 1 calc R . . . .
C00Y C 0.47076(11) 0.7591(6) 0.6643(2) 0.0468(13) Uani 1 1 d . . . . .
H00Y H 0.4584 0.8165 0.6893 0.056 Uiso 1 1 calc R . . . .
C00Z C 0.29491(11) 1.0901(5) 0.6602(3) 0.0604(18) Uani 1 1 d . . . . .
H00Z H 0.2794 1.0276 0.6744 0.073 Uiso 1 1 calc R . . . .
C010 C 0.44346(12) 0.7623(7) 0.4645(3) 0.0615(17) Uani 1 1 d . . . . .
H01A H 0.4540 0.6836 0.4899 0.074 Uiso 1 1 calc R . . . .
H01B H 0.4410 0.7259 0.4221 0.074 Uiso 1 1 calc R . . . .
C011 C 0.31335(13) 1.3430(5) 0.6390(3) 0.0533(15) Uani 1 1 d . . . . .
H011 H 0.3103 1.4485 0.6383 0.064 Uiso 1 1 calc R . . . .
C012 C 0.46143(13) 0.9006(6) 0.4679(4) 0.0691(19) Uani 1 1 d . . . . .
H01C H 0.4604 0.9507 0.4278 0.083 Uiso 1 1 calc R . . . .
H01D H 0.4832 0.8785 0.4804 0.083 Uiso 1 1 calc R . . . .
C013 C 0.39563(12) 0.8553(8) 0.8389(2) 0.066(2) Uani 1 1 d . . . . .
H01E H 0.4108 0.9366 0.8407 0.100 Uiso 1 1 calc GR . . . .
H01F H 0.4035 0.7717 0.8643 0.100 Uiso 1 1 calc GR . . . .
H01G H 0.3764 0.8920 0.8537 0.100 Uiso 1 1 calc GR . . . .
C014 C 0.42853(15) 0.1272(6) 0.7022(3) 0.081(2) Uani 1 1 d . . . . .
H014 H 0.4195 0.0370 0.6865 0.098 Uiso 1 1 calc R . . . .
C015 C 0.26587(12) 0.6262(7) 0.7213(3) 0.0564(14) Uani 1 1 d . . . . .
H015 H 0.2633 0.5872 0.7605 0.068 Uiso 1 1 calc R . . . .
C016 C 0.3390(3) 0.720(2) 0.2968(10) 0.039(3) Uani 0.502(7) 1 d . U P A 1
H01H H 0.3379 0.8240 0.3126 0.047 Uiso 0.502(7) 1 calc R . P A 1
H01I H 0.3235 0.7083 0.2620 0.047 Uiso 0.502(7) 1 calc R . P A 1
C017 C 0.51900(13) 0.7303(12) 0.6126(4) 0.095(3) Uani 1 1 d . . . . .
H017 H 0.5386 0.7661 0.6034 0.113 Uiso 1 1 calc R . . . .
C018 C 0.50809(13) 0.5949(10) 0.5900(3) 0.083(3) Uani 1 1 d . . . . .
H018 H 0.5202 0.5387 0.5643 0.099 Uiso 1 1 calc R . . . .
C019 C 0.29099(13) 1.2481(6) 0.6594(4) 0.079(2) Uani 1 1 d . . . . .
H019 H 0.2727 1.2900 0.6730 0.095 Uiso 1 1 calc R . . . .
C01A C 0.29573(12) 0.4871(7) 0.4782(4) 0.083(2) Uani 1 1 d . U . . .
H01J H 0.2909 0.4994 0.5209 0.100 Uiso 1 1 calc R . . . .
H01K H 0.2908 0.5819 0.4563 0.100 Uiso 1 1 calc R . . . .
C01B C 0.50050(15) 0.8147(9) 0.6495(3) 0.085(3) Uani 1 1 d . . . . .
H01L H 0.5076 0.9091 0.6648 0.102 Uiso 1 1 calc R . . . .
C01D C 0.33427(18) 0.6048(11) 0.3463(4) 0.037(2) Uani 0.502(7) 1 d D U P A 1
H01M H 0.3183 0.6383 0.3728 0.045 Uiso 0.502(7) 1 calc R . P A 1
H01N H 0.3283 0.5062 0.3285 0.045 Uiso 0.502(7) 1 calc R . P A 1
C01F C 0.38867(18) 0.6461(10) 0.3416(4) 0.0329(19) Uani 0.502(7) 1 d D U P A 1
H01O H 0.4040 0.5654 0.3378 0.039 Uiso 0.502(7) 1 calc R . P A 1
H01P H 0.3993 0.7362 0.3589 0.039 Uiso 0.502(7) 1 calc R . P A 1
C01G C 0.29815(17) 0.2480(8) 0.4338(6) 0.148(4) Uani 1 1 d . U . . .
H01Q H 0.2962 0.2340 0.3893 0.178 Uiso 1 1 calc R . . . .
H01R H 0.2925 0.1529 0.4532 0.178 Uiso 1 1 calc R . . . .
C4 C 0.27860(18) 0.3674(10) 0.4509(7) 0.157(3) Uani 1 1 d . U . . .
H4A H 0.2663 0.4046 0.4144 0.189 Uiso 1 1 calc R . . . .
H4B H 0.2642 0.3286 0.4796 0.189 Uiso 1 1 calc R . . . .
C0AA C 0.3718(2) 0.6825(12) 0.2788(4) 0.041(2) Uani 0.502(7) 1 d . U P A 1
H0AA H 0.3812 0.7692 0.2593 0.049 Uiso 0.502(7) 1 calc R . P A 1
H0AB H 0.3716 0.5950 0.2512 0.049 Uiso 0.502(7) 1 calc R . P A 1
C1 C 0.3763(3) 0.5188(11) 0.3412(4) 0.043(3) Uani 0.498(7) 1 d . . P A 2
H1A H 0.3697 0.4232 0.3589 0.051 Uiso 0.498(7) 1 calc R . P A 2
H1B H 0.3974 0.5066 0.3287 0.051 Uiso 0.498(7) 1 calc R . P A 2
C2 C 0.3722(3) 0.7793(11) 0.3470(5) 0.050(3) Uani 0.498(7) 1 d . . P A 2
H2A H 0.3926 0.8081 0.3336 0.060 Uiso 0.498(7) 1 calc R . P A 2
H2B H 0.3638 0.8648 0.3691 0.060 Uiso 0.498(7) 1 calc R . P A 2
C3 C 0.3541(3) 0.5635(11) 0.2865(4) 0.044(3) Uani 0.498(7) 1 d . . P A 2
H3A H 0.3341 0.5120 0.2880 0.053 Uiso 0.498(7) 1 calc R . P A 2
H3B H 0.3629 0.5378 0.2479 0.053 Uiso 0.498(7) 1 calc R . P A 2
C6 C 0.3504(4) 0.736(2) 0.2927(9) 0.046(4) Uani 0.498(7) 1 d . . P A 2
H6A H 0.3560 0.7876 0.2556 0.055 Uiso 0.498(7) 1 calc R . P A 2
H6B H 0.3289 0.7617 0.3000 0.055 Uiso 0.498(7) 1 calc R . P A 2
O2 O 0.3749(2) 0.6443(9) 0.3862(4) 0.036(2) Uani 0.498(7) 1 d . . P A 2

loop_
_atom_site_aniso_label
_atom_site_aniso_U_11
_atom_site_aniso_U_22
_atom_site_aniso_U_33
_atom_site_aniso_U_23
_atom_site_aniso_U_13
_atom_site_aniso_U_12
Dy01 0.02108(8) 0.02090(8) 0.01635(8) -0.00137(8) -0.00116(6) 0.00126(7)
Cl02 0.0331(5) 0.0301(5) 0.0315(5) -0.0071(4) -0.0016(4) 0.0105(4)
Cl03 0.0368(5) 0.0253(5) 0.0372(5) 0.0008(4) -0.0109(4) 0.0069(4)
O004 0.0178(11) 0.0194(13) 0.0198(13) -0.0018(10) 0.0014(9) 0.0030(9)
O005 0.0246(14) 0.0265(15) 0.053(2) -0.0057(14) -0.0082(13) -0.0036(12)
O006 0.0258(14) 0.0370(17) 0.0415(19) 0.0004(14) 0.0052(13) -0.0062(12)
C007 0.0187(16) 0.0166(16) 0.0174(18) -0.0007(13) 0.0005(13) 0.0011(13)
C008 0.0194(16) 0.0179(17) 0.0180(17) 0.0022(13) 0.0007(13) 0.0003(13)
C009 0.0195(17) 0.0249(18) 0.023(2) -0.0033(15) -0.0030(14) 0.0035(14)
C00A 0.0207(17) 0.029(2) 0.029(2) 0.0026(17) 0.0007(15) 0.0050(15)
C00B 0.0251(19) 0.041(2) 0.028(2) -0.0121(18) -0.0024(16) 0.0142(17)
C00C 0.0157(16) 0.0233(18) 0.0188(18) -0.0020(14) -0.0016(13) 0.0031(13)
C00D 0.0205(17) 0.0216(19) 0.033(2) 0.0044(16) -0.0020(15) 0.0035(14)
C00E 0.0216(18) 0.0228(19) 0.038(2) -0.0068(17) 0.0008(16) 0.0084(15)
C00F 0.0186(16) 0.042(2) 0.0229(19) 0.0124(19) -0.0006(14) 0.0042(17)
O00G 0.036(4) 0.039(4) 0.011(3) -0.002(3) -0.004(3) 0.001(3)
C00H 0.027(2) 0.041(2) 0.036(2) 0.014(2) 0.0007(18) 0.0064(18)
C00I 0.0226(18) 0.034(2) 0.021(2) 0.0002(17) -0.0039(15) 0.0072(16)
C00J 0.042(2) 0.034(2) 0.033(2) 0.003(2) 0.0079(18) 0.013(2)
C00K 0.048(3) 0.032(2) 0.045(3) -0.012(2) 0.002(2) -0.005(2)
C00L 0.027(2) 0.027(2) 0.059(3) -0.005(2) -0.010(2) 0.0062(17)
C00M 0.0244(18) 0.0259(19) 0.027(2) -0.0067(16) -0.0061(16) 0.0089(15)
C00N 0.033(2) 0.048(3) 0.023(2) -0.0148(19) -0.0041(17) 0.0138(19)
C00O 0.040(3) 0.047(3) 0.050(3) 0.002(2) 0.001(2) -0.012(2)
C00P 0.0199(16) 0.025(2) 0.0239(19) -0.0063(15) -0.0042(14) 0.0082(14)
C00Q 0.029(2) 0.040(3) 0.104(5) -0.005(3) 0.012(3) 0.001(2)
C00R 0.061(3) 0.031(2) 0.029(2) 0.0070(19) 0.000(2) 0.005(2)
C00S 0.033(2) 0.068(4) 0.051(3) 0.019(3) 0.017(2) 0.018(2)
C00T 0.029(2) 0.052(3) 0.047(3) -0.006(2) 0.005(2) 0.003(2)
C00U 0.061(3) 0.027(2) 0.089(4) 0.021(3) -0.019(3) 0.000(2)
C00V 0.030(2) 0.029(2) 0.093(5) -0.007(3) -0.016(3) 0.0031(18)
C00W 0.035(3) 0.031(2) 0.093(5) -0.010(3) 0.018(3) -0.006(2)
C00X 0.062(3) 0.025(2) 0.076(4) 0.006(2) -0.039(3) -0.003(2)
C00Y 0.040(3) 0.060(3) 0.039(3) 0.009(2) -0.004(2) -0.024(2)
C00Z 0.028(2) 0.029(2) 0.125(6) -0.030(3) 0.011(3) 0.0004(18)
C010 0.044(3) 0.079(4) 0.065(4) -0.027(3) 0.029(3) -0.022(3)
C011 0.057(3) 0.027(2) 0.072(4) -0.014(2) -0.020(3) 0.013(2)
C012 0.043(3) 0.050(3) 0.118(6) -0.010(3) 0.029(3) -0.012(3)
C013 0.051(3) 0.111(5) 0.035(3) -0.041(3) -0.016(2) 0.041(3)
C014 0.090(4) 0.023(2) 0.121(6) 0.017(3) -0.059(4) -0.015(3)
C015 0.043(3) 0.062(3) 0.067(4) 0.002(3) 0.024(3) 0.000(3)
C016 0.041(6) 0.048(6) 0.027(5) 0.005(4) 0.003(5) 0.012(5)
C017 0.020(3) 0.174(9) 0.089(5) 0.088(6) 0.002(3) -0.015(4)
C018 0.034(3) 0.134(7) 0.085(5) 0.060(5) 0.034(3) 0.033(4)
C019 0.037(3) 0.038(3) 0.163(7) -0.045(4) 0.008(4) 0.010(2)
C01A 0.032(2) 0.048(3) 0.166(6) -0.024(4) -0.013(3) 0.004(2)
C01B 0.057(4) 0.110(6) 0.083(5) 0.038(4) -0.021(4) -0.056(4)
C01D 0.042(4) 0.047(5) 0.022(4) 0.000(3) -0.004(3) 0.000(4)
C01F 0.038(4) 0.036(4) 0.025(4) -0.001(3) 0.007(3) 0.006(3)
C01G 0.070(4) 0.047(4) 0.312(10) -0.065(5) -0.075(6) 0.001(3)
C4 0.057(4) 0.088(5) 0.318(8) -0.063(6) -0.047(5) -0.007(3)
C0AA 0.047(5) 0.048(5) 0.028(4) 0.007(4) 0.007(4) 0.012(4)
C1 0.071(7) 0.031(5) 0.026(5) -0.007(4) 0.000(4) 0.017(5)
C2 0.093(9) 0.029(5) 0.030(5) 0.004(4) 0.018(5) -0.011(5)
C3 0.060(6) 0.042(5) 0.027(5) -0.012(4) -0.011(4) 0.005(5)
C6 0.072(13) 0.036(6) 0.031(7) 0.011(5) 0.001(9) 0.007(8)
O2 0.059(6) 0.027(4) 0.019(4) -0.009(3) -0.004(4) 0.010(3)

loop_
_atom_type_symbol
_atom_type_description
_atom_type_scat_dispersion_real
_atom_type_scat_dispersion_imag
_atom_type_scat_source
C C 0.0033 0.0016 'International Tables Vol C Tables 4.2.6.8 and 6.1.1.4'
H H 0.0000 0.0000 'International Tables Vol C Tables 4.2.6.8 and 6.1.1.4'
Cl Cl 0.1484 0.1585 'International Tables Vol C Tables 4.2.6.8 and 6.1.1.4'
Dy Dy -0.1892 4.4098 'International Tables Vol C Tables 4.2.6.8 and 6.1.1.4'
O O 0.0106 0.0060 'International Tables Vol C Tables 4.2.6.8 and 6.1.1.4'

loop_
_geom_angle_atom_site_label_1
_geom_angle_atom_site_label_2
_geom_angle_atom_site_label_3
_geom_angle
Cl02 Dy01 Cl03 166.93(3)
O004 Dy01 Cl02 97.93(7)
O004 Dy01 Cl03 94.78(7)
O004 Dy01 O005 102.49(10)
O004 Dy01 O006 90.39(10)
O004 Dy01 O00G 176.53(18)
O004 Dy01 O2 167.1(2)
O005 Dy01 Cl02 88.35(8)
O005 Dy01 Cl03 91.90(8)
O005 Dy01 O00G 75.55(19)
O006 Dy01 Cl02 89.35(8)
O006 Dy01 Cl03 87.50(8)
O006 Dy01 O005 167.11(11)
O006 Dy01 O00G 91.61(18)
O00G Dy01 Cl02 84.9(2)
O00G Dy01 Cl03 82.5(2)
O2 Dy01 Cl02 85.7(2)
O2 Dy01 Cl03 81.2(2)
O2 Dy01 O005 89.9(2)
O2 Dy01 O006 77.3(2)
C007 O004 Dy01 166.4(2)
C00K O005 Dy01 128.1(3)
C01A O005 Dy01 124.7(3)
C01A O005 C00K 107.1(3)
C00W O006 Dy01 122.8(2)
C00W O006 C010 108.6(3)
C010 O006 Dy01 127.3(3)
O004 C007 C008 120.8(3)
O004 C007 C009 120.1(3)
C009 C007 C008 119.0(3)
C007 C008 C00C 119.5(3)
C00I C008 C007 118.6(3)
C00I C008 C00C 121.9(3)
C007 C009 C00P 120.0(3)
C00B C009 C007 119.5(3)
C00B C009 C00P 120.5(3)
C00D C00A H00A 119.7
C00D C00A C00H 120.6(4)
C00H C00A H00A 119.7
C009 C00B H00B 118.9
C009 C00B C00N 122.3(4)
C00N C00B H00B 118.9
C008 C00C H00C 105.9
C008 C00C C00F 115.2(3)
C00D C00C C008 113.7(3)
C00D C00C H00C 105.9
C00D C00C C00F 109.4(3)
C00F C00C H00C 105.9
C00A C00D C00C 122.9(3)
C00X C00D C00A 118.0(4)
C00X C00D C00C 119.0(4)
C00L C00E C00P 118.2(4)
C00T C00E C00L 118.0(4)
C00T C00E C00P 123.8(4)
C00S C00F C00C 117.2(4)
C00Y C00F C00C 124.3(4)
C00Y C00F C00S 118.4(4)
C01D O00G Dy01 121.5(6)
C01D O00G C01F 110.5(7)
C01F O00G Dy01 121.4(5)
C00A C00H H00H 119.9
C00U C00H C00A 120.1(4)
C00U C00H H00H 119.9
C008 C00I H00I 118.5
C00N C00I C008 123.1(3)
C00N C00I H00I 118.5
C00M C00J H00J 119.2
C00M C00J C00R 121.6(4)
C00R C00J H00J 119.2
O005 C00K H00D 110.5
O005 C00K H00E 110.5
H00D C00K H00E 108.7
C01G C00K O005 106.1(4)
C01G C00K H00D 110.5
C01G C00K H00E 110.5
C00E C00L H00L 119.6
C00V C00L C00E 120.8(5)
C00V C00L H00L 119.6
C00J C00M C00P 119.5(3)
C00J C00M C00Z 117.9(4)
C00Z C00M C00P 122.5(4)
C00B C00N C013 121.1(4)
C00I C00N C00B 117.5(4)
C00I C00N C013 121.4(4)
H00F C00O H00G 108.9
C00W C00O H00F 110.9
C00W C00O H00G 110.9
C012 C00O H00F 110.9
C012 C00O H00G 110.9
C012 C00O C00W 104.3(4)
C009 C00P C00M 112.1(3)
C009 C00P H00P 106.1
C00E C00P C009 113.9(3)
C00E C00P C00M 111.9(3)
C00E C00P H00P 106.1
C00M C00P H00P 106.1
C00V C00Q H00Q 120.1
C00V C00Q C015 119.8(5)
C015 C00Q H00Q 120.1
C00J C00R H00R 120.2
C011 C00R C00J 119.7(5)
C011 C00R H00R 120.2
C00F C00S H00S 119.6
C018 C00S C00F 120.7(6)
C018 C00S H00S 119.6
C00E C00T H00T 119.2
C00E C00T C015 121.5(5)
C015 C00T H00T 119.2
C00H C00U H00U 120.2
C00H C00U C014 119.6(5)
C014 C00U H00U 120.2
C00L C00V H00V 119.9
C00Q C00V C00L 120.2(5)
C00Q C00V H00V 119.9
O006 C00W C00O 107.1(4)
O006 C00W H00K 110.3
O006 C00W H00M 110.3
C00O C00W H00K 110.3
C00O C00W H00M 110.3
H00K C00W H00M 108.5
C00D C00X H00X 119.3
C014 C00X C00D 121.4(5)
C014 C00X H00X 119.3
C00F C00Y H00Y 120.2
C00F C00Y C01B 119.5(6)
C01B C00Y H00Y 120.2
C00M C00Z H00Z 119.9
C00M C00Z C019 120.1(5)
C019 C00Z H00Z 119.9
O006 C010 H01A 110.2
O006 C010 H01B 110.2
H01A C010 H01B 108.5
C012 C010 O006 107.7(5)
C012 C010 H01A 110.2
C012 C010 H01B 110.2
C00R C011 H011 120.4
C019 C011 C00R 119.3(4)
C019 C011 H011 120.4
C00O C012 H01C 110.3
C00O C012 H01D 110.3
C010 C012 C00O 107.1(4)
C010 C012 H01C 110.3
C010 C012 H01D 110.3
H01C C012 H01D 108.5
C00N C013 H01E 109.5
C00N C013 H01F 109.5
C00N C013 H01G 109.5
H01E C013 H01F 109.5
H01E C013 H01G 109.5
H01F C013 H01G 109.5
C00U C014 H014 119.9
C00X C014 C00U 120.2(5)
C00X C014 H014 119.9
C00Q C015 C00T 119.6(5)
C00Q C015 H015 120.2
C00T C015 H015 120.2
H01H C016 H01I 109.2
C01D C016 H01H 111.3
C01D C016 H01I 111.3
C01D C016 C0AA 102.4(12)
C0AA C016 H01H 111.3
C0AA C016 H01I 111.3
C018 C017 H017 120.6
C018 C017 C01B 118.7(5)
C01B C017 H017 120.6
C00S C018 H018 119.1
C017 C018 C00S 121.8(7)
C017 C018 H018 119.1
C00Z C019 H019 119.3
C011 C019 C00Z 121.4(5)
C011 C019 H019 119.3
O005 C01A H01J 110.3
O005 C01A H01K 110.3
H01J C01A H01K 108.6
C4 C01A O005 107.0(6)
C4 C01A H01J 110.3
C4 C01A H01K 110.3
C00Y C01B H01L 119.6
C017 C01B C00Y 120.7(7)
C017 C01B H01L 119.6
O00G C01D C016 103.3(9)
O00G C01D H01M 111.1
O00G C01D H01N 111.1
C016 C01D H01M 111.1
C016 C01D H01N 111.1
H01M C01D H01N 109.1
O00G C01F H01O 110.7
O00G C01F H01P 110.7
O00G C01F C0AA 105.4(7)
H01O C01F H01P 108.8
C0AA C01F H01O 110.7
C0AA C01F H01P 110.7
C00K C01G H01Q 110.3
C00K C01G H01R 110.3
H01Q C01G H01R 108.6
C4 C01G C00K 106.9(6)
C4 C01G H01Q 110.3
C4 C01G H01R 110.3
C01A C4 C01G 111.6(6)
C01A C4 H4A 109.3
C01A C4 H4B 109.3
C01G C4 H4A 109.3
C01G C4 H4B 109.3
H4A C4 H4B 108.0
C016 C0AA C01F 101.5(10)
C016 C0AA H0AA 111.5
C016 C0AA H0AB 111.5
C01F C0AA H0AA 111.5
C01F C0AA H0AB 111.5
H0AA C0AA H0AB 109.3
H1A C1 H1B 108.7
C3 C1 H1A 110.6
C3 C1 H1B 110.6
O2 C1 H1A 110.6
O2 C1 H1B 110.6
O2 C1 C3 105.9(7)
H2A C2 H2B 108.7
C6 C2 H2A 110.6
C6 C2 H2B 110.6
O2 C2 H2A 110.6
O2 C2 H2B 110.6
O2 C2 C6 105.6(9)
C1 C3 H3A 110.8
C1 C3 H3B 110.8
C1 C3 C6 104.5(10)
H3A C3 H3B 108.9
C6 C3 H3A 110.8
C6 C3 H3B 110.8
C2 C6 C3 105.0(12)
C2 C6 H6A 110.8
C2 C6 H6B 110.8
C3 C6 H6A 110.8
C3 C6 H6B 110.8
H6A C6 H6B 108.8
C1 O2 Dy01 127.9(6)
C2 O2 Dy01 128.6(6)
C2 O2 C1 102.9(8)

loop_
_geom_bond_atom_site_label_1
_geom_bond_atom_site_label_2
_geom_bond_distance
Dy01 Cl02 2.6122(12)
Dy01 Cl03 2.6303(12)
Dy01 O004 2.088(3)
Dy01 O005 2.374(3)
Dy01 O006 2.353(3)
Dy01 O00G 2.457(8)
Dy01 O2 2.343(9)
O004 C007 1.345(4)
O005 C00K 1.461(5)
O005 C01A 1.447(6)
O006 C00W 1.452(6)
O006 C010 1.454(6)
C007 C008 1.430(5)
C007 C009 1.412(5)
C008 C00C 1.529(5)
C008 C00I 1.392(5)
C009 C00B 1.395(5)
C009 C00P 1.531(5)
C00A H00A 0.9300
C00A C00D 1.397(5)
C00A C00H 1.397(5)
C00B H00B 0.9300
C00B C00N 1.396(5)
C00C H00C 0.9800
C00C C00D 1.526(5)
C00C C00F 1.532(5)
C00D C00X 1.388(6)
C00E C00L 1.401(6)
C00E C00P 1.527(5)
C00E C00T 1.374(6)
C00F C00S 1.405(6)
C00F C00Y 1.365(7)
O00G C01D 1.437(8)
O00G C01F 1.437(8)
C00H H00H 0.9300
C00H C00U 1.376(7)
C00I H00I 0.9300
C00I C00N 1.388(5)
C00J H00J 0.9300
C00J C00M 1.377(6)
C00J C00R 1.394(6)
C00K H00D 0.9700
C00K H00E 0.9700
C00K C01G 1.450(7)
C00L H00L 0.9300
C00L C00V 1.390(7)
C00M C00P 1.539(5)
C00M C00Z 1.387(6)
C00N C013 1.519(6)
C00O H00F 0.9700
C00O H00G 0.9700
C00O C00W 1.505(6)
C00O C012 1.503(8)
C00P H00P 0.9800
C00Q H00Q 0.9300
C00Q C00V 1.373(8)
C00Q C015 1.385(8)
C00R H00R 0.9300
C00R C011 1.373(7)
C00S H00S 0.9300
C00S C018 1.368(8)
C00T H00T 0.9300
C00T C015 1.396(7)
C00U H00U 0.9300
C00U C014 1.386(8)
C00V H00V 0.9300
C00W H00K 0.9700
C00W H00M 0.9700
C00X H00X 0.9300
C00X C014 1.379(7)
C00Y H00Y 0.9300
C00Y C01B 1.420(7)
C00Z H00Z 0.9300
C00Z C019 1.389(7)
C010 H01A 0.9700
C010 H01B 0.9700
C010 C012 1.430(7)
C011 H011 0.9300
C011 C019 1.363(8)
C012 H01C 0.9700
C012 H01D 0.9700
C013 H01E 0.9600
C013 H01F 0.9600
C013 H01G 0.9600
C014 H014 0.9300
C015 H015 0.9300
C016 H01H 0.9700
C016 H01I 0.9700
C016 C01D 1.50(2)
C016 C0AA 1.519(16)
C017 H017 0.9300
C017 C018 1.349(12)
C017 C01B 1.380(12)
C018 H018 0.9300
C019 H019 0.9300
C01A H01J 0.9700
C01A H01K 0.9700
C01A C4 1.383(9)
C01B H01L 0.9300
C01D H01M 0.9700
C01D H01N 0.9700
C01F H01O 0.9700
C01F H01P 0.9700
C01F C0AA 1.524(12)
C01G H01Q 0.9700
C01G H01R 0.9700
C01G C4 1.403(11)
C4 H4A 0.9700
C4 H4B 0.9700
C0AA H0AA 0.9700
C0AA H0AB 0.9700
C1 H1A 0.9700
C1 H1B 0.9700
C1 C3 1.508(13)
C1 O2 1.471(11)
C2 H2A 0.9700
C2 H2B 0.9700
C2 C6 1.49(2)
C2 O2 1.452(12)
C3 H3A 0.9700
C3 H3B 0.9700
C3 C6 1.52(2)
C6 H6A 0.9700
C6 H6B 0.9700
